data_4302324
loop_
_publ_author_name
'Aharonovich, Sinai'
'Botoshanski, Mark'
'Eisen, Moris S.'

_publ_section_title
;
 Synthesis of Lithium N-pentafluorophenyl,N'-trimethylsilyl
 2-Pyridylamidinate and Its Cyclization to Lithium
 Tetrafluoro-2-(2-pyridyl)benzimidazolate via a Me3SiF Elimination.
 Coordination Chemistry, Reactivity, and Mechanism
;
_journal_coden_ASTM INOCAJ
_journal_issue 12
_journal_name_full 'Inorganic chemistry'
_journal_page_first 5269
_journal_page_last 5278
_journal_paper_doi 10.1021/ic9002065
_journal_volume 48
_journal_year 2009
_chemical_formula_sum 'C15 H25 F5 Li N3 Si'
_chemical_formula_weight 377.41
_chemical_name_common Moris-226(Sinay)
_space_group_IT_number 15
_symmetry_cell_setting monoclinic
_symmetry_space_group_name_Hall '-C 2yc'
_symmetry_space_group_name_H-M 'C 1 2/c 1'
_atom_sites_solution_hydrogens geom
_atom_sites_solution_primary direct
_atom_sites_solution_secondary difmap
_audit_creation_method SHELXL-97
_cell_angle_alpha 90.00
_cell_angle_beta 100.71(3)
_cell_angle_gamma 90.00
_cell_formula_units_Z 8
_cell_length_a 19.258(4)
_cell_length_b 7.2770(10)
_cell_length_c 28.944(6)
_cell_measurement_reflns_used 12442
_cell_measurement_temperature 240(2)
_cell_measurement_theta_max 25.43
_cell_measurement_theta_min 2.80
_cell_volume 3985.6(14)
_computing_cell_refinement 'DENZO HKL2000 (Otwinowski & Minor 1997)'
_computing_data_collection 'Collect (Nonius, 2006)'
_computing_data_reduction 'DENZO HKL2000 (Otwinowski & Minor 1997)'
_computing_molecular_graphics 'TEXSAN  (MSC, 1999)'
_computing_structure_refinement 'SHELXL-97 (Sheldrick, 1997)'
_computing_structure_solution 'SHELXS-97 (Sheldrick, 1997)'
_diffrn_ambient_temperature 240(2)
_diffrn_measured_fraction_theta_full 0.966
_diffrn_measured_fraction_theta_max 0.966
_diffrn_measurement_device_type 'Nonius KappaCCD'
_diffrn_measurement_method 'phi- and omega-scans'
_diffrn_radiation_monochromator graphite
_diffrn_radiation_source 'fine-focus sealed tube'
_diffrn_radiation_type MoK\a
_diffrn_radiation_wavelength 0.71073
_diffrn_reflns_av_R_equivalents 0.0580
_diffrn_reflns_av_sigmaI/netI 0.0384
_diffrn_reflns_limit_h_max 23
_diffrn_reflns_limit_h_min 0
_diffrn_reflns_limit_k_max 8
_diffrn_reflns_limit_k_min 0
_diffrn_reflns_limit_l_max 34
_diffrn_reflns_limit_l_min -34
_diffrn_reflns_number 12442
_diffrn_reflns_theta_full 25.43
_diffrn_reflns_theta_max 25.43
_diffrn_reflns_theta_min 2.80
_diffrn_standards_number 0
_exptl_absorpt_coefficient_mu 0.164
_exptl_absorpt_correction_type none
_exptl_crystal_colour colorless
_exptl_crystal_density_diffrn 1.258
_exptl_crystal_density_method 'not measured'
_exptl_crystal_description prism
_exptl_crystal_F_000 1584
_exptl_crystal_size_max 0.75
_exptl_crystal_size_mid 0.48
_exptl_crystal_size_min 0.36
_refine_diff_density_max 0.216
_refine_diff_density_min -0.172
_refine_diff_density_rms 0.042
_refine_ls_extinction_method none
_refine_ls_goodness_of_fit_ref 1.120
_refine_ls_hydrogen_treatment constr
_refine_ls_matrix_type full
_refine_ls_number_parameters 233
_refine_ls_number_reflns 3566
_refine_ls_number_restraints 0
_refine_ls_restrained_S_all 1.120
_refine_ls_R_factor_all 0.0791
_refine_ls_R_factor_gt 0.0592
_refine_ls_shift/su_max 0.001
_refine_ls_shift/su_mean 0.000
_refine_ls_structure_factor_coef Fsqd
_refine_ls_weighting_details 'calc w=1/[\s^2^(Fo^2^)+(0.0860P)^2^+5.0278P] where P=(Fo^2^+2Fc^2^)/3'
_refine_ls_weighting_scheme calc
_refine_ls_wR_factor_gt 0.1875
_refine_ls_wR_factor_ref 0.1956
_reflns_number_gt 2712
_reflns_number_total 3566
_reflns_threshold_expression >2sigma(I)
_cod_duplicate_entry 4338614
_cod_data_source_file ic9002065_si_001_1.cif
_cod_data_source_block Moris-226
_cod_depositor_comments
;
The following automatic conversions were performed:
'_symmetry_cell_setting' value 'Monoclinic' changed to 'monoclinic'
according to '/home/saulius/struct/CIF-dictionaries/cif_core.dic'
dictionary named 'cif_core.dic' version 2.4.1 from 2010-06-29.

Automatic conversion script
Id: cif_fix_enum 1527 2010-12-29 10:47:43Z saulius 
;
_cod_original_cell_volume 3985.6(13)
_cod_original_sg_symbol_H-M 'C 2/c'
_cod_database_code 4302324

loop_
_symmetry_equiv_pos_as_xyz
'x, y, z'
'-x, y, -z+1/2'
'x+1/2, y+1/2, z'
'-x+1/2, y+1/2, -z+1/2'
'-x, -y, -z'
'x, -y, z-1/2'
'-x+1/2, -y+1/2, -z'
'x+1/2, -y+1/2, z-1/2'

loop_
_atom_site_label
_atom_site_type_symbol
_atom_site_fract_x
_atom_site_fract_y
_atom_site_fract_z
_atom_site_U_iso_or_equiv
_atom_site_adp_type
_atom_site_occupancy
_atom_site_symmetry_multiplicity
_atom_site_calc_flag
_atom_site_refinement_flags
_atom_site_disorder_assembly
_atom_site_disorder_group
Si1 Si 0.59048(4) 0.00664(13) 0.17590(3) 0.0562(3) Uani 1 1 d . . .
N1 N 0.62203(12) 0.0144(3) 0.12463(8) 0.0494(6) Uani 1 1 d . . .
N2 N 0.82060(12) -0.0739(3) 0.14653(9) 0.0541(6) Uani 1 1 d . . .
N3 N 0.73205(14) -0.3788(3) 0.10610(10) 0.0621(7) Uani 1 1 d . . .
F1 F 0.47905(10) 0.1589(3) 0.10162(7) 0.0848(7) Uani 1 1 d . . .
F2 F 0.42935(11) 0.3017(3) 0.01801(8) 0.0920(7) Uani 1 1 d . . .
F3 F 0.50848(13) 0.3107(3) -0.05087(7) 0.0903(7) Uani 1 1 d . . .
F4 F 0.64266(13) 0.1660(3) -0.03164(7) 0.0914(7) Uani 1 1 d . . .
F5 F 0.69456(9) 0.0234(3) 0.05309(6) 0.0655(5) Uani 1 1 d . . .
C1 C 0.59102(14) 0.0863(4) 0.08284(9) 0.0453(6) Uani 1 1 d . . .
C2 C 0.52238(16) 0.1621(5) 0.06999(11) 0.0578(8) Uani 1 1 d . . .
C3 C 0.49627(17) 0.2352(5) 0.02646(12) 0.0633(9) Uani 1 1 d . . .
C4 C 0.53464(19) 0.2400(4) -0.00814(11) 0.0632(9) Uani 1 1 d . . .
C5 C 0.60175(18) 0.1659(4) 0.00161(10) 0.0599(8) Uani 1 1 d . . .
C6 C 0.62719(15) 0.0940(4) 0.04502(10) 0.0499(7) Uani 1 1 d . . .
C7 C 0.5692(2) 0.2372(6) 0.19864(13) 0.0782(10) Uani 1 1 d . . .
H7A H 0.6117 0.3115 0.2050 0.117 Uiso 1 1 calc R . .
H7B H 0.5507 0.2213 0.2274 0.117 Uiso 1 1 calc R . .
H7C H 0.5341 0.2981 0.1753 0.117 Uiso 1 1 calc R . .
C8 C 0.5139(2) -0.1514(6) 0.17518(16) 0.0917(12) Uani 1 1 d . . .
H8A H 0.4753 -0.1144 0.1504 0.137 Uiso 1 1 calc R . .
H8B H 0.4988 -0.1458 0.2053 0.137 Uiso 1 1 calc R . .
H8C H 0.5280 -0.2761 0.1694 0.137 Uiso 1 1 calc R . .
C9 C 0.6641(2) -0.0826(7) 0.22163(13) 0.0933(13) Uani 1 1 d . . .
H9A H 0.6763 -0.2061 0.2133 0.140 Uiso 1 1 calc R . .
H9B H 0.6492 -0.0848 0.2519 0.140 Uiso 1 1 calc R . .
H9C H 0.7050 -0.0033 0.2234 0.140 Uiso 1 1 calc R . .
C10 C 0.84133(16) -0.2663(4) 0.15663(13) 0.0637(9) Uani 1 1 d . . .
H10A H 0.8261 -0.3047 0.1856 0.076 Uiso 1 1 calc R . .
H10B H 0.8930 -0.2759 0.1617 0.076 Uiso 1 1 calc R . .
C11 C 0.80991(17) -0.3918(5) 0.11768(13) 0.0694(9) Uani 1 1 d . . .
H11A H 0.8294 -0.3619 0.0896 0.083 Uiso 1 1 calc R . .
H11B H 0.8233 -0.5185 0.1267 0.083 Uiso 1 1 calc R . .
C12 C 0.85420(19) 0.0024(5) 0.10923(13) 0.0719(9) Uani 1 1 d . . .
H12A H 0.8418 0.1312 0.1047 0.108 Uiso 1 1 calc R . .
H12B H 0.8379 -0.0640 0.0802 0.108 Uiso 1 1 calc R . .
H12C H 0.9051 -0.0095 0.1181 0.108 Uiso 1 1 calc R . .
C13 C 0.8428(2) 0.0355(6) 0.18941(13) 0.0801(11) Uani 1 1 d . . .
H13A H 0.8940 0.0375 0.1974 0.120 Uiso 1 1 calc R . .
H13B H 0.8239 -0.0188 0.2150 0.120 Uiso 1 1 calc R . .
H13C H 0.8252 0.1601 0.1841 0.120 Uiso 1 1 calc R . .
C14 C 0.6992(2) -0.4931(6) 0.13735(17) 0.0948(13) Uani 1 1 d . . .
H14A H 0.7112 -0.6209 0.1334 0.142 Uiso 1 1 calc R . .
H14B H 0.6483 -0.4783 0.1298 0.142 Uiso 1 1 calc R . .
H14C H 0.7162 -0.4563 0.1697 0.142 Uiso 1 1 calc R . .
C15 C 0.7080(2) -0.4363(6) 0.05753(15) 0.0894(12) Uani 1 1 d . . .
H15A H 0.7244 -0.5602 0.0534 0.134 Uiso 1 1 calc R . .
H15B H 0.7268 -0.3534 0.0367 0.134 Uiso 1 1 calc R . .
H15C H 0.6568 -0.4336 0.0502 0.134 Uiso 1 1 calc R . .
Li1 Li 0.7122(3) -0.1004(7) 0.11909(18) 0.0546(11) Uani 1 1 d . . .

loop_
_atom_site_aniso_label
_atom_site_aniso_U_11
_atom_site_aniso_U_22
_atom_site_aniso_U_33
_atom_site_aniso_U_23
_atom_site_aniso_U_13
_atom_site_aniso_U_12
Si1 0.0547(5) 0.0666(6) 0.0499(5) 0.0032(4) 0.0165(4) -0.0009(4)
N1 0.0472(12) 0.0550(14) 0.0462(12) 0.0037(11) 0.0088(10) 0.0053(11)
N2 0.0522(13) 0.0454(13) 0.0649(15) 0.0011(11) 0.0109(11) -0.0005(11)
N3 0.0582(15) 0.0473(14) 0.0759(18) -0.0001(13) -0.0003(13) -0.0024(12)
F1 0.0544(10) 0.1274(19) 0.0749(13) 0.0050(12) 0.0184(9) 0.0275(11)
F2 0.0689(12) 0.1033(17) 0.0924(15) -0.0027(12) -0.0149(11) 0.0340(12)
F3 0.1188(18) 0.0816(14) 0.0591(12) 0.0152(10) -0.0130(11) 0.0135(13)
F4 0.1161(17) 0.1054(17) 0.0591(12) 0.0207(11) 0.0326(12) 0.0137(14)
F5 0.0593(10) 0.0791(12) 0.0628(11) 0.0133(9) 0.0239(8) 0.0182(9)
C1 0.0464(14) 0.0422(14) 0.0462(15) -0.0044(12) 0.0058(11) 0.0008(12)
C2 0.0526(16) 0.0628(19) 0.0565(17) -0.0067(14) 0.0064(14) 0.0089(14)
C3 0.0619(19) 0.0573(18) 0.063(2) -0.0059(15) -0.0083(15) 0.0136(15)
C4 0.082(2) 0.0498(17) 0.0488(17) 0.0023(14) -0.0098(16) 0.0065(16)
C5 0.081(2) 0.0517(17) 0.0477(16) 0.0010(13) 0.0143(15) -0.0003(16)
C6 0.0522(15) 0.0452(15) 0.0520(16) 0.0010(12) 0.0089(12) 0.0053(13)
C7 0.079(2) 0.090(3) 0.072(2) -0.018(2) 0.0284(18) -0.002(2)
C8 0.094(3) 0.096(3) 0.094(3) 0.002(2) 0.038(2) -0.026(2)
C9 0.095(3) 0.127(4) 0.060(2) 0.024(2) 0.019(2) 0.026(3)
C10 0.0494(16) 0.0530(17) 0.085(2) 0.0076(16) 0.0038(15) 0.0035(14)
C11 0.0626(19) 0.0502(18) 0.092(2) -0.0040(17) 0.0050(17) 0.0131(15)
C12 0.071(2) 0.067(2) 0.081(2) 0.0065(18) 0.0251(18) -0.0059(17)
C13 0.086(3) 0.075(2) 0.075(2) -0.0109(19) 0.0049(19) -0.006(2)
C14 0.091(3) 0.075(3) 0.120(4) 0.010(2) 0.024(3) -0.018(2)
C15 0.090(3) 0.076(2) 0.093(3) -0.010(2) -0.009(2) -0.003(2)
Li1 0.051(3) 0.052(3) 0.061(3) 0.006(2) 0.012(2) 0.010(2)

loop_
_atom_type_symbol
_atom_type_description
_atom_type_scat_dispersion_real
_atom_type_scat_dispersion_imag
_atom_type_scat_source
Si Si 0.0817 0.0704 'International Tables Vol C Tables 4.2.6.8 and 6.1.1.4'
N N 0.0061 0.0033 'International Tables Vol C Tables 4.2.6.8 and 6.1.1.4'
C C 0.0033 0.0016 'International Tables Vol C Tables 4.2.6.8 and 6.1.1.4'
F F 0.0171 0.0103 'International Tables Vol C Tables 4.2.6.8 and 6.1.1.4'
H H 0.0000 0.0000 'International Tables Vol C Tables 4.2.6.8 and 6.1.1.4'
Li Li -0.0003 0.0001 'International Tables Vol C Tables 4.2.6.8 and 6.1.1.4'

loop_
_geom_angle_atom_site_label_1
_geom_angle_atom_site_label_2
_geom_angle_atom_site_label_3
_geom_angle
_geom_angle_site_symmetry_1
_geom_angle_site_symmetry_3
_geom_angle_publ_flag
N1 Si1 C9 106.39(15) . . ?
N1 Si1 C8 114.76(17) . . ?
C9 Si1 C8 106.7(2) . . ?
N1 Si1 C7 114.35(15) . . ?
C9 Si1 C7 104.4(2) . . ?
C8 Si1 C7 109.3(2) . . ?
C1 N1 Si1 128.48(19) . . ?
C1 N1 Li1 110.0(2) . . ?
Si1 N1 Li1 121.42(19) . . ?
C12 N2 C13 108.5(3) . . ?
C12 N2 C10 111.5(3) . . ?
C13 N2 C10 108.8(3) . . ?
C12 N2 Li1 107.4(2) . . ?
C13 N2 Li1 118.8(3) . . ?
C10 N2 Li1 101.6(2) . . ?
C14 N3 C15 109.8(3) . . ?
C14 N3 C11 111.2(3) . . ?
C15 N3 C11 109.1(3) . . ?
C14 N3 Li1 108.9(3) . . ?
C15 N3 Li1 114.4(3) . . ?
C11 N3 Li1 103.3(2) . . ?
C6 F5 Li1 107.8(2) . . ?
N1 C1 C6 120.9(2) . . ?
N1 C1 C2 128.4(3) . . ?
C6 C1 C2 110.7(2) . . ?
F1 C2 C3 117.5(3) . . ?
F1 C2 C1 118.7(3) . . ?
C3 C2 C1 123.8(3) . . ?
C4 C3 F2 119.3(3) . . ?
C4 C3 C2 122.2(3) . . ?
F2 C3 C2 118.5(3) . . ?
C3 C4 F3 121.8(3) . . ?
C3 C4 C5 117.3(3) . . ?
F3 C4 C5 120.9(3) . . ?
F4 C5 C6 119.9(3) . . ?
F4 C5 C4 120.1(3) . . ?
C6 C5 C4 120.0(3) . . ?
C5 C6 F5 117.7(3) . . ?
C5 C6 C1 126.0(3) . . ?
F5 C6 C1 116.2(2) . . ?
Si1 C7 H7A 109.5 . . ?
Si1 C7 H7B 109.5 . . ?
H7A C7 H7B 109.5 . . ?
Si1 C7 H7C 109.5 . . ?
H7A C7 H7C 109.5 . . ?
H7B C7 H7C 109.5 . . ?
Si1 C8 H8A 109.5 . . ?
Si1 C8 H8B 109.5 . . ?
H8A C8 H8B 109.5 . . ?
Si1 C8 H8C 109.5 . . ?
H8A C8 H8C 109.5 . . ?
H8B C8 H8C 109.5 . . ?
Si1 C9 H9A 109.5 . . ?
Si1 C9 H9B 109.5 . . ?
H9A C9 H9B 109.5 . . ?
Si1 C9 H9C 109.5 . . ?
H9A C9 H9C 109.5 . . ?
H9B C9 H9C 109.5 . . ?
N2 C10 C11 112.1(3) . . ?
N2 C10 H10A 109.2 . . ?
C11 C10 H10A 109.2 . . ?
N2 C10 H10B 109.2 . . ?
C11 C10 H10B 109.2 . . ?
H10A C10 H10B 107.9 . . ?
N3 C11 C10 112.7(3) . . ?
N3 C11 H11A 109.1 . . ?
C10 C11 H11A 109.1 . . ?
N3 C11 H11B 109.1 . . ?
C10 C11 H11B 109.1 . . ?
H11A C11 H11B 107.8 . . ?
N2 C12 H12A 109.5 . . ?
N2 C12 H12B 109.5 . . ?
H12A C12 H12B 109.5 . . ?
N2 C12 H12C 109.5 . . ?
H12A C12 H12C 109.5 . . ?
H12B C12 H12C 109.5 . . ?
N2 C13 H13A 109.5 . . ?
N2 C13 H13B 109.5 . . ?
H13A C13 H13B 109.5 . . ?
N2 C13 H13C 109.5 . . ?
H13A C13 H13C 109.5 . . ?
H13B C13 H13C 109.5 . . ?
N3 C14 H14A 109.5 . . ?
N3 C14 H14B 109.5 . . ?
H14A C14 H14B 109.5 . . ?
N3 C14 H14C 109.5 . . ?
H14A C14 H14C 109.5 . . ?
H14B C14 H14C 109.5 . . ?
N3 C15 H15A 109.5 . . ?
N3 C15 H15B 109.5 . . ?
H15A C15 H15B 109.5 . . ?
N3 C15 H15C 109.5 . . ?
H15A C15 H15C 109.5 . . ?
H15B C15 H15C 109.5 . . ?
N1 Li1 F5 83.9(2) . . ?
N1 Li1 N2 139.8(3) . . ?
F5 Li1 N2 106.8(2) . . ?
N1 Li1 N3 128.1(3) . . ?
F5 Li1 N3 104.9(2) . . ?
N2 Li1 N3 87.4(2) . . ?
N1 Li1 C1 27.64(11) . . ?
F5 Li1 C1 56.70(13) . . ?
N2 Li1 C1 144.8(2) . . ?
N3 Li1 C1 125.4(2) . . ?

loop_
_geom_bond_atom_site_label_1
_geom_bond_atom_site_label_2
_geom_bond_distance
_geom_bond_site_symmetry_2
_geom_bond_publ_flag
Si1 N1 1.706(2) . ?
Si1 C9 1.867(4) . ?
Si1 C8 1.867(4) . ?
Si1 C7 1.875(4) . ?
N1 C1 1.351(3) . ?
N1 Li1 1.961(5) . ?
N2 C12 1.467(4) . ?
N2 C13 1.470(4) . ?
N2 C10 1.470(4) . ?
N2 Li1 2.099(6) . ?
N3 C14 1.457(5) . ?
N3 C15 1.457(5) . ?
N3 C11 1.477(4) . ?
N3 Li1 2.108(6) . ?
F1 C2 1.349(4) . ?
F2 C3 1.355(4) . ?
F3 C4 1.348(4) . ?
F4 C5 1.352(4) . ?
F5 C6 1.374(3) . ?
F5 Li1 2.082(5) . ?
C1 C6 1.403(4) . ?
C1 C2 1.417(4) . ?
C1 Li1 2.736(5) . ?
C2 C3 1.374(4) . ?
C3 C4 1.351(5) . ?
C4 C5 1.380(5) . ?
C5 C6 1.365(4) . ?
C7 H7A 0.9700 . ?
C7 H7B 0.9700 . ?
C7 H7C 0.9700 . ?
C8 H8A 0.9700 . ?
C8 H8B 0.9700 . ?
C8 H8C 0.9700 . ?
C9 H9A 0.9700 . ?
C9 H9B 0.9700 . ?
C9 H9C 0.9700 . ?
C10 C11 1.489(5) . ?
C10 H10A 0.9800 . ?
C10 H10B 0.9800 . ?
C11 H11A 0.9800 . ?
C11 H11B 0.9800 . ?
C12 H12A 0.9700 . ?
C12 H12B 0.9700 . ?
C12 H12C 0.9700 . ?
C13 H13A 0.9700 . ?
C13 H13B 0.9700 . ?
C13 H13C 0.9700 . ?
C14 H14A 0.9700 . ?
C14 H14B 0.9700 . ?
C14 H14C 0.9700 . ?
C15 H15A 0.9700 . ?
C15 H15B 0.9700 . ?
C15 H15C 0.9700 . ?
